data_7059454
loop_
_publ_author_name
'Tlust\'y, M.'
'Dvo\<r\'akov\'a, H.'
'\<Cejka, J.'
'Kohout, M.'
'Lhot\'ak, P.'

_publ_section_title
;
 Regioselective formation of the quinazoline moiety on the upper rim of
 calix[4]arene as a route to inherently chiral systems
;
_journal_issue 16
_journal_name_full 'New Journal of Chemistry'
_journal_page_first 6490
_journal_page_last 6500
_journal_paper_doi 10.1039/D0NJ01035A
_journal_volume 44
_journal_year 2020
_chemical_formula_moiety 'C54.50 H58 N2 O4.50'
_chemical_formula_sum 'C54.5 H58 N2 O4.5'
_chemical_formula_weight 813.07
_chemical_melting_point 405.5(15)
_chemical_name_systematic '2,4-Diphenylquinazoline calixarene derivative'
_space_group_IT_number 14
_space_group_name_Hall '-P 2ybc'
_space_group_name_H-M_alt 'P 1 21/c 1'
_symmetry_cell_setting monoclinic
_symmetry_space_group_name_H-M 'P 1 21/c 1'
_atom_sites_solution_hydrogens difmap
_atom_sites_solution_primary other
_audit_update_record
;
2020-02-24 deposited with the CCDC.	2020-03-31 downloaded from the CCDC.
;
_cell_angle_alpha 90
_cell_angle_beta 91.7686(8)
_cell_angle_gamma 90
_cell_formula_units_Z 4
_cell_length_a 9.5527(2)
_cell_length_b 17.1196(4)
_cell_length_c 28.2418(6)
_cell_measurement_reflns_used 120
_cell_measurement_temperature 180
_cell_measurement_theta_max 48
_cell_measurement_theta_min 11
_cell_volume 4616.42(17)
_computing_cell_refinement 'Apex2 (Bruker AXS, 2006)'
_computing_data_collection 'Apex2 (Bruker AXS, 2006)'
_computing_data_reduction 'Apex2 (Bruker AXS, 2006)'
_computing_molecular_graphics 'CAMERON (Watkin et al., 1996)'
_computing_publication_material 'CRYSTALS (Betteridge et al., 2003)'
_computing_structure_refinement 'CRYSTALS (Betteridge et al., 2003)'
_computing_structure_solution 'Superflip (Palatinus & Chapuis, 2007)'
_diffrn_ambient_temperature 180
_diffrn_measured_fraction_theta_full 0.996
_diffrn_measured_fraction_theta_max 0.994
_diffrn_measurement_device Area
_diffrn_measurement_device_type 'Bruker Kappa Apex2'
_diffrn_measurement_method '\f & \w scans'
_diffrn_radiation_monochromator graphite
_diffrn_radiation_type 'Cu K\a'
_diffrn_radiation_wavelength 1.54178
_diffrn_reflns_av_R_equivalents 0.030
_diffrn_reflns_limit_h_max 10
_diffrn_reflns_limit_h_min -11
_diffrn_reflns_limit_k_max 21
_diffrn_reflns_limit_k_min -21
_diffrn_reflns_limit_l_max 35
_diffrn_reflns_limit_l_min -34
_diffrn_reflns_number 70675
_diffrn_reflns_theta_full 72.901
_diffrn_reflns_theta_max 74.389
_diffrn_reflns_theta_min 3.019
_diffrn_standards_number 0
_exptl_absorpt_coefficient_mu 0.576
_exptl_absorpt_correction_T_max 0.91
_exptl_absorpt_correction_T_min 0.78
_exptl_absorpt_correction_type multi-scan
_exptl_absorpt_process_details 'SADABS (Siemens, 1996)'
_exptl_crystal_colour colourless
_exptl_crystal_density_diffrn 1.170
_exptl_crystal_density_method 'not measured'
_exptl_crystal_description prism
_exptl_crystal_F_000 1740
_exptl_crystal_size_max 0.449
_exptl_crystal_size_mid 0.185
_exptl_crystal_size_min 0.169
_refine_diff_density_max 0.68
_refine_diff_density_min -0.37
_refine_ls_extinction_coef 90(30)
_refine_ls_extinction_method 'Larson (1970), Equation 22'
_refine_ls_goodness_of_fit_ref 1.0082
_refine_ls_hydrogen_treatment constr
_refine_ls_matrix_type full
_refine_ls_number_parameters 560
_refine_ls_number_reflns 9364
_refine_ls_number_restraints 0
_refine_ls_R_factor_all 0.0652
_refine_ls_R_factor_gt 0.0590
_refine_ls_shift/su_max 0.0008264
_refine_ls_shift/su_mean 0.0000993
_refine_ls_structure_factor_coef Fsqd
_refine_ls_weighting_details
;
 Method, part 1, Chebychev polynomial, (Watkin, 1994, Prince, 1982) 
 [weight] = 1.0/[A~0~*T~0~(x)+A~1~*T~1~(x) ... +A~n-1~]*T~n-1~(x)] 
 where A~i~ are the Chebychev coefficients listed below and x= Fcalc/Fmax 
 Method = Robust Weighting (Prince, 1982) 
 W = [weight] * [1-(deltaF/6*sigmaF)^2^]^2^ 
 A~i~ are: 
 18.5 30.3 17.0 6.25 1.12 
;
_refine_ls_weighting_scheme calc
_refine_ls_wR_factor_all 0.1564
_refine_ls_wR_factor_gt 0.1545
_refine_ls_wR_factor_ref 0.1564
_reflns_limit_h_max 11
_reflns_limit_h_min -11
_reflns_limit_k_max 21
_reflns_limit_k_min 0
_reflns_limit_l_max 35
_reflns_limit_l_min 0
_reflns_number_gt 8178
_reflns_number_total 9364
_reflns_threshold_expression I>2.0\s(I)
_oxford_diffrn_Wilson_B_factor 3.49
_oxford_diffrn_Wilson_scale 76.86
_oxford_refine_ls_r_factor_ref 0.0652
_oxford_refine_ls_scale 0.11765(6)
_oxford_reflns_number_all 9364
_oxford_reflns_threshold_expression_ref I>-3.0\s(I)
_cod_data_source_file d0nj01035a2.cif
_cod_data_source_block I
_cod_depositor_comments
;
The following automatic conversions were performed:

data item '_chemical_melting_point' value '404-407' was changed to
'405.5(15)' -- the average value was taken and precision was
estimated.

data item '_atom_sites_solution_primary' value 'Other' was changed to
'other' in accordance with the
/home/data/users/saulius/crontab/automatic-downloads/rss-feeds/RSC/lib/dictionaries/cif_core.dic
dictionary named 'cif_core.dic' version 2.4.2 last updated on
2011-04-26.

Automatic conversion script
Id: cif_fix_values 7556 2019-12-06 15:28:31Z antanas 

 Adding full bibliography for 7059454.cif.

 Adding full bibliography for 7059454.cif.
;
_cod_original_sg_symbol_H-M 'P 21/c '
_cod_original_formula_sum 'C54.50 H58 N2 O4.50'
_cod_database_code 7059454

loop_
_symmetry_equiv_pos_as_xyz
x,y,z
-x,-y,-z
x,-y+1/2,z+1/2
-x,y+1/2,-z+1/2

loop_
_atom_site_label
_atom_site_type_symbol
_atom_site_fract_x
_atom_site_fract_y
_atom_site_fract_z
_atom_site_U_iso_or_equiv
_atom_site_occupancy
_atom_site_adp_type
_atom_site_refinement_flags_posn
_atom_site_refinement_flags_adp
_atom_site_refinement_flags_occupancy
_atom_site_disorder_assembly
_atom_site_disorder_group
_atom_site_attached_hydrogens
O1 O 0.73873(11) 0.84538(6) 0.64117(4) 0.0403 1.0000 Uani . . . . . .
C2 C 0.6931(2) 0.92510(11) 0.64085(8) 0.0583 1.0000 Uani . . . . . .
C3 C 0.5375(3) 0.92742(17) 0.63953(11) 0.0855 1.0000 Uani . . . . . .
C4 C 0.4860(4) 1.0115(2) 0.64233(14) 0.1288 1.0000 Uani . . . . . .
C5 C 0.88201(15) 0.83705(7) 0.64885(5) 0.0322 1.0000 Uani . . . . . .
C6 C 0.93938(16) 0.84271(8) 0.69442(5) 0.0343 1.0000 Uani . . . . . .
C7 C 0.84781(18) 0.85037(9) 0.73765(5) 0.0406 1.0000 Uani . . . . . .
C8 C 0.88543(16) 0.78780(9) 0.77340(5) 0.0395 1.0000 Uani . . . . . .
C9 C 0.84520(15) 0.71044(9) 0.76505(5) 0.0368 1.0000 Uani . . . . . .
O10 O 0.75380(12) 0.69434(6) 0.72751(4) 0.0403 1.0000 Uani . . . . . .
C11 C 0.61525(19) 0.67456(10) 0.74249(7) 0.0501 1.0000 Uani . . . . . .
C12 C 0.5279(2) 0.74497(11) 0.75215(8) 0.0577 1.0000 Uani . . . . . .
C13 C 0.3834(2) 0.72159(13) 0.76961(10) 0.0697 1.0000 Uani . . . . . .
C14 C 0.90192(17) 0.64837(10) 0.79138(5) 0.0417 1.0000 Uani . . . . . .
C15 C 0.88207(18) 0.56493(9) 0.77425(6) 0.0440 1.0000 Uani . . . . . .
C16 C 0.96392(15) 0.55282(8) 0.72963(5) 0.0369 1.0000 Uani . . . . . .
C17 C 0.89952(14) 0.53620(8) 0.68553(5) 0.0343 1.0000 Uani . . . . . .
O18 O 0.75580(10) 0.52524(6) 0.68293(4) 0.0379 1.0000 Uani . . . . . .
C19 C 0.71730(17) 0.44388(9) 0.67771(7) 0.0469 1.0000 Uani . . . . . .
C20 C 0.56136(18) 0.43751(11) 0.68204(8) 0.0550 1.0000 Uani . . . . . .
C21 C 0.5150(2) 0.45314(12) 0.73107(9) 0.0666 1.0000 Uani . . . . . .
C22 C 0.97696(15) 0.53277(8) 0.64447(6) 0.0363 1.0000 Uani . . . . . .
C23 C 1.12146(16) 0.54239(9) 0.64861(6) 0.0421 1.0000 Uani . . . . . .
C24 C 1.18713(16) 0.55669(10) 0.69193(6) 0.0455 1.0000 Uani . . . . . .
C25 C 1.10891(16) 0.56297(9) 0.73201(6) 0.0423 1.0000 Uani . . . . . .
C26 C 0.90717(17) 0.52286(9) 0.59554(6) 0.0431 1.0000 Uani . . . . . .
C27 C 0.95412(16) 0.58642(9) 0.56272(5) 0.0385 1.0000 Uani . . . . . .
C28 C 0.89742(15) 0.66275(9) 0.56692(5) 0.0359 1.0000 Uani . . . . . .
O29 O 0.79297(11) 0.67294(6) 0.59886(4) 0.0406 1.0000 Uani . . . . . .
C30 C 0.65637(18) 0.66657(13) 0.57680(7) 0.0550 1.0000 Uani . . . . . .
C31 C 0.54929(19) 0.67254(12) 0.61414(7) 0.0554 1.0000 Uani . . . . . .
C32 C 0.4025(2) 0.66906(16) 0.59254(10) 0.0773 1.0000 Uani . . . . . .
C33 C 0.94801(15) 0.72657(8) 0.54331(5) 0.0349 1.0000 Uani . . . . . .
C34 C 1.05435(15) 0.71393(9) 0.50968(5) 0.0349 1.0000 Uani . . . . . .
C35 C 1.10809(16) 0.76914(9) 0.47656(5) 0.0385 1.0000 Uani . . . . . .
N36 N 1.22555(14) 0.75567(9) 0.45420(5) 0.0445 1.0000 Uani . . . . . .
C37 C 1.28900(17) 0.68532(10) 0.46017(5) 0.0432 1.0000 Uani . . . . . .
N38 N 1.23388(14) 0.62506(8) 0.48150(5) 0.0441 1.0000 Uani . . . . . .
C39 C 1.11650(16) 0.63850(9) 0.50682(5) 0.0377 1.0000 Uani . . . . . .
C40 C 1.06252(17) 0.57596(9) 0.53282(5) 0.0410 1.0000 Uani . . . . . .
C41 C 1.42934(19) 0.67556(13) 0.43952(6) 0.0541 1.0000 Uani . . . . . .
C42 C 1.5078(2) 0.60845(17) 0.45041(8) 0.0722 1.0000 Uani . . . . . .
C43 C 1.6409(3) 0.5997(2) 0.43246(10) 0.0937 1.0000 Uani . . . . . .
C44 C 1.6962(3) 0.6559(2) 0.40383(11) 0.0943 1.0000 Uani . . . . . .
C45 C 1.6190(3) 0.72163(18) 0.39258(9) 0.0821 1.0000 Uani . . . . . .
C46 C 1.4856(2) 0.73170(15) 0.41029(7) 0.0650 1.0000 Uani . . . . . .
C47 C 1.0318(2) 0.84077(9) 0.46153(5) 0.0444 1.0000 Uani . . . . . .
C48 C 0.8885(2) 0.83786(11) 0.45127(6) 0.0510 1.0000 Uani . . . . . .
C49 C 0.8185(3) 0.90334(14) 0.43441(7) 0.0721 1.0000 Uani . . . . . .
C50 C 0.8899(4) 0.97219(13) 0.42829(8) 0.0835 1.0000 Uani . . . . . .
C51 C 1.0308(4) 0.97528(12) 0.43784(10) 0.0855 1.0000 Uani . . . . . .
C52 C 1.1025(3) 0.91021(11) 0.45396(8) 0.0656 1.0000 Uani . . . . . .
C53 C 0.90407(17) 0.80687(9) 0.56075(5) 0.0398 1.0000 Uani . . . . . .
C54 C 0.96580(15) 0.82073(8) 0.61015(5) 0.0334 1.0000 Uani . . . . . .
C55 C 1.10967(16) 0.81532(10) 0.61794(6) 0.0416 1.0000 Uani . . . . . .
C56 C 1.16876(17) 0.82443(11) 0.66269(6) 0.0485 1.0000 Uani . . . . . .
C57 C 1.08352(17) 0.83677(10) 0.70080(6) 0.0446 1.0000 Uani . . . . . .
C58 C 0.99066(19) 0.66641(12) 0.83013(6) 0.0502 1.0000 Uani . . . . . .
C59 C 1.0239(2) 0.74293(13) 0.84119(6) 0.0551 1.0000 Uani . . . . . .
C60 C 0.97303(18) 0.80307(11) 0.81260(6) 0.0485 1.0000 Uani . . . . . .
O61 O 0.5101(8) 0.9595(5) 0.5058(2) 0.1624 0.5000 Uani . . . . . .
C62 C 0.4947(6) 0.8796(4) 0.5025(2) 0.0915 0.5000 Uani . . . . . .
H21 H 0.7318 0.9526 0.6698 0.0701 1.0000 Uiso R . . . . .
H22 H 0.7258 0.9518 0.6123 0.0719 1.0000 Uiso R . . . . .
H32 H 0.4968 0.8984 0.6679 0.1038 1.0000 Uiso R . . . . .
H31 H 0.5030 0.9055 0.6074 0.1024 1.0000 Uiso R . . . . .
H43 H 0.3819 1.0146 0.6398 0.1970 1.0000 Uiso R . . . . .
H42 H 0.5221 1.0382 0.6713 0.1977 1.0000 Uiso R . . . . .
H41 H 0.5227 1.0403 0.6145 0.1967 1.0000 Uiso R . . . . .
H71 H 0.8640 0.9004 0.7521 0.0483 1.0000 Uiso R . . . . .
H72 H 0.7483 0.8461 0.7279 0.0479 1.0000 Uiso R . . . . .
H112 H 0.6193 0.6412 0.7738 0.0612 1.0000 Uiso R . . . . .
H111 H 0.5668 0.6429 0.7167 0.0617 1.0000 Uiso R . . . . .
H122 H 0.5802 0.7775 0.7783 0.0691 1.0000 Uiso R . . . . .
H121 H 0.5259 0.7772 0.7218 0.0710 1.0000 Uiso R . . . . .
H131 H 0.3304 0.7672 0.7775 0.1037 1.0000 Uiso R . . . . .
H132 H 0.3910 0.6863 0.7960 0.1026 1.0000 Uiso R . . . . .
H133 H 0.3329 0.6951 0.7450 0.1034 1.0000 Uiso R . . . . .
H152 H 0.9205 0.5289 0.7986 0.0538 1.0000 Uiso R . . . . .
H151 H 0.7809 0.5535 0.7677 0.0524 1.0000 Uiso R . . . . .
H191 H 0.7621 0.4132 0.7039 0.0573 1.0000 Uiso R . . . . .
H192 H 0.7466 0.4223 0.6456 0.0584 1.0000 Uiso R . . . . .
H202 H 0.5125 0.4723 0.6587 0.0661 1.0000 Uiso R . . . . .
H201 H 0.5349 0.3815 0.6737 0.0680 1.0000 Uiso R . . . . .
H211 H 0.4108 0.4440 0.7326 0.0991 1.0000 Uiso R . . . . .
H213 H 0.5361 0.5072 0.7407 0.0982 1.0000 Uiso R . . . . .
H212 H 0.5648 0.4145 0.7525 0.0999 1.0000 Uiso R . . . . .
H231 H 1.1756 0.5413 0.6206 0.0506 1.0000 Uiso R . . . . .
H241 H 1.2859 0.5628 0.6948 0.0554 1.0000 Uiso R . . . . .
H251 H 1.1524 0.5768 0.7617 0.0497 1.0000 Uiso R . . . . .
H261 H 0.8066 0.5239 0.5984 0.0507 1.0000 Uiso R . . . . .
H262 H 0.9328 0.4705 0.5835 0.0532 1.0000 Uiso R . . . . .
H301 H 0.6435 0.7082 0.5526 0.0665 1.0000 Uiso R . . . . .
H302 H 0.6448 0.6155 0.5616 0.0664 1.0000 Uiso R . . . . .
H312 H 0.5613 0.7243 0.6313 0.0682 1.0000 Uiso R . . . . .
H311 H 0.5632 0.6277 0.6369 0.0683 1.0000 Uiso R . . . . .
H321 H 0.3368 0.6705 0.6176 0.1166 1.0000 Uiso R . . . . .
H323 H 0.3901 0.7139 0.5703 0.1171 1.0000 Uiso R . . . . .
H322 H 0.3983 0.6188 0.5751 0.1173 1.0000 Uiso R . . . . .
H401 H 1.1020 0.5253 0.5303 0.0487 1.0000 Uiso R . . . . .
H421 H 1.4697 0.5701 0.4708 0.0857 1.0000 Uiso R . . . . .
H431 H 1.6929 0.5553 0.4411 0.1136 1.0000 Uiso R . . . . .
H441 H 1.7887 0.6488 0.3919 0.1133 1.0000 Uiso R . . . . .
H451 H 1.6555 0.7599 0.3720 0.0995 1.0000 Uiso R . . . . .
H461 H 1.4328 0.7768 0.4032 0.0772 1.0000 Uiso R . . . . .
H481 H 0.8389 0.7914 0.4560 0.0605 1.0000 Uiso R . . . . .
H491 H 0.7204 0.9021 0.4264 0.0866 1.0000 Uiso R . . . . .
H501 H 0.8423 1.0159 0.4166 0.0997 1.0000 Uiso R . . . . .
H511 H 1.0785 1.0226 0.4344 0.1031 1.0000 Uiso R . . . . .
H521 H 1.1981 0.9122 0.4604 0.0788 1.0000 Uiso R . . . . .
H532 H 0.9382 0.8488 0.5398 0.0496 1.0000 Uiso R . . . . .
H531 H 0.8031 0.8097 0.5610 0.0478 1.0000 Uiso R . . . . .
H551 H 1.1656 0.8040 0.5920 0.0497 1.0000 Uiso R . . . . .
H561 H 1.2686 0.8217 0.6680 0.0590 1.0000 Uiso R . . . . .
H571 H 1.1231 0.8389 0.7313 0.0527 1.0000 Uiso R . . . . .
H581 H 1.0283 0.6256 0.8495 0.0594 1.0000 Uiso R . . . . .
H591 H 1.0840 0.7545 0.8679 0.0655 1.0000 Uiso R . . . . .
H601 H 0.9974 0.8564 0.8192 0.0561 1.0000 Uiso R . . . . .
H622 H 0.4424 0.8619 0.5251 0.1342 0.5000 Uiso R . . . . .
H621 H 0.4510 0.8663 0.4726 0.1328 0.5000 Uiso R . . . . .
H623 H 0.5794 0.8573 0.5047 0.1346 0.5000 Uiso R . . . . .
H613 H 0.4632 0.9961 0.4917 0.2389 0.5000 Uiso R . . . . .

loop_
_atom_site_aniso_label
_atom_site_aniso_U_11
_atom_site_aniso_U_22
_atom_site_aniso_U_33
_atom_site_aniso_U_23
_atom_site_aniso_U_13
_atom_site_aniso_U_12
O1 0.0335(5) 0.0404(6) 0.0475(6) -0.0031(4) 0.0092(4) 0.0059(4)
C2 0.0540(10) 0.0491(10) 0.0730(12) 0.0128(9) 0.0209(9) 0.0170(8)
C3 0.0628(14) 0.0994(19) 0.0947(18) 0.0086(15) 0.0089(12) 0.0364(13)
C4 0.124(3) 0.146(3) 0.116(3) 0.020(2) 0.008(2) 0.090(3)
C5 0.0334(7) 0.0243(6) 0.0394(7) -0.0012(5) 0.0094(6) -0.0007(5)
C6 0.0401(7) 0.0265(6) 0.0371(7) -0.0044(5) 0.0126(6) -0.0067(5)
C7 0.0491(9) 0.0335(7) 0.0402(8) -0.0081(6) 0.0169(6) -0.0053(6)
C8 0.0425(8) 0.0433(8) 0.0334(7) -0.0066(6) 0.0139(6) -0.0086(6)
C9 0.0383(8) 0.0403(8) 0.0323(7) -0.0026(6) 0.0084(6) -0.0056(6)
O10 0.0456(6) 0.0396(5) 0.0357(5) -0.0023(4) 0.0019(4) -0.0036(4)
C11 0.0491(9) 0.0463(9) 0.0546(10) -0.0057(7) -0.0016(7) -0.0068(7)
C12 0.0567(11) 0.0466(9) 0.0695(12) -0.0033(9) -0.0034(9) -0.0048(8)
C13 0.0419(10) 0.0637(12) 0.1036(17) -0.0128(12) 0.0020(10) -0.0018(9)
C14 0.0425(8) 0.0481(8) 0.0349(7) 0.0029(6) 0.0095(6) -0.0043(6)
C15 0.0479(9) 0.0407(8) 0.0437(8) 0.0094(6) 0.0077(7) -0.0024(7)
C16 0.0373(8) 0.0277(6) 0.0458(8) 0.0067(6) 0.0042(6) -0.0002(5)
C17 0.0300(7) 0.0249(6) 0.0483(8) 0.0043(6) 0.0042(6) -0.0005(5)
O18 0.0296(5) 0.0298(5) 0.0546(6) 0.0046(4) 0.0048(4) -0.0028(4)
C19 0.0426(9) 0.0322(8) 0.0664(11) 0.0043(7) 0.0068(7) -0.0069(6)
C20 0.0429(9) 0.0472(9) 0.0747(12) 0.0124(8) -0.0020(8) -0.0137(7)
C21 0.0506(11) 0.0525(10) 0.0980(16) 0.0075(10) 0.0213(10) -0.0099(8)
C22 0.0351(7) 0.0262(6) 0.0477(8) 0.0003(6) 0.0039(6) -0.0008(5)
C23 0.0360(8) 0.0383(8) 0.0527(9) -0.0013(7) 0.0115(6) -0.0005(6)
C24 0.0295(7) 0.0461(9) 0.0609(10) -0.0005(7) 0.0014(7) -0.0021(6)
C25 0.0386(8) 0.0386(8) 0.0493(9) 0.0045(6) -0.0024(6) -0.0013(6)
C26 0.0456(8) 0.0350(7) 0.0487(9) -0.0058(6) 0.0032(7) -0.0065(6)
C27 0.0396(8) 0.0370(7) 0.0388(7) -0.0063(6) 0.0005(6) -0.0026(6)
C28 0.0339(7) 0.0416(8) 0.0323(7) -0.0052(6) 0.0038(5) 0.0024(6)
O29 0.0366(6) 0.0479(6) 0.0378(5) -0.0012(4) 0.0084(4) 0.0022(4)
C30 0.0388(9) 0.0781(13) 0.0481(9) 0.0023(8) 0.0040(7) -0.0006(8)
C31 0.0444(10) 0.0643(11) 0.0581(10) 0.0021(9) 0.0107(8) -0.0024(8)
C32 0.0404(10) 0.0984(18) 0.0936(17) -0.0010(13) 0.0114(11) -0.0020(10)
C33 0.0347(7) 0.0398(7) 0.0304(6) -0.0030(6) 0.0016(5) 0.0051(6)
C34 0.0354(7) 0.0390(7) 0.0302(6) -0.0070(5) 0.0011(5) -0.0003(6)
C35 0.0407(8) 0.0435(8) 0.0316(7) -0.0072(6) 0.0054(6) -0.0041(6)
N36 0.0421(7) 0.0550(8) 0.0368(6) -0.0079(6) 0.0081(5) -0.0048(6)
C37 0.0385(8) 0.0568(10) 0.0347(7) -0.0114(7) 0.0048(6) -0.0021(7)
N38 0.0399(7) 0.0539(8) 0.0387(6) -0.0155(6) 0.0058(5) 0.0056(6)
C39 0.0380(7) 0.0415(8) 0.0337(7) -0.0104(6) 0.0023(6) 0.0030(6)
C40 0.0438(8) 0.0365(7) 0.0427(8) -0.0099(6) 0.0034(6) 0.0040(6)
C41 0.0419(9) 0.0801(13) 0.0408(8) -0.0211(8) 0.0086(7) -0.0017(8)
C42 0.0484(11) 0.1101(18) 0.0586(11) -0.0088(12) 0.0116(9) 0.0216(11)
C43 0.0539(13) 0.149(3) 0.0786(16) -0.0200(17) 0.0147(12) 0.0302(15)
C44 0.0463(12) 0.151(3) 0.0867(18) -0.0413(18) 0.0223(12) -0.0027(15)
C45 0.0658(14) 0.113(2) 0.0687(14) -0.0343(14) 0.0284(11) -0.0329(14)
C46 0.0557(11) 0.0819(14) 0.0585(11) -0.0219(10) 0.0205(9) -0.0185(10)
C47 0.0608(10) 0.0407(8) 0.0324(7) -0.0029(6) 0.0137(7) -0.0001(7)
C48 0.0637(11) 0.0473(9) 0.0419(9) 0.0055(7) -0.0013(7) 0.0055(8)
C49 0.0935(17) 0.0680(13) 0.0548(11) 0.0099(10) 0.0001(11) 0.0263(12)
C50 0.138(3) 0.0513(12) 0.0628(13) 0.0131(10) 0.0363(14) 0.0328(14)
C51 0.130(2) 0.0392(10) 0.0905(17) -0.0002(10) 0.0611(17) -0.0016(12)
C52 0.0818(14) 0.0462(10) 0.0710(13) -0.0106(9) 0.0360(11) -0.0094(9)
C53 0.0464(8) 0.0399(8) 0.0335(7) 0.0002(6) 0.0081(6) 0.0116(6)
C54 0.0383(7) 0.0272(6) 0.0352(7) -0.0008(5) 0.0097(6) 0.0019(5)
C55 0.0362(8) 0.0471(8) 0.0424(8) -0.0032(6) 0.0148(6) -0.0003(6)
C56 0.0320(8) 0.0626(10) 0.0511(9) -0.0080(8) 0.0073(7) -0.0076(7)
C57 0.0412(8) 0.0538(9) 0.0388(8) -0.0091(7) 0.0040(6) -0.0100(7)
C58 0.0498(9) 0.0658(11) 0.0351(8) 0.0061(7) 0.0041(7) -0.0025(8)
C59 0.0535(10) 0.0811(13) 0.0308(8) -0.0045(8) 0.0033(7) -0.0158(9)
C60 0.0507(9) 0.0583(10) 0.0372(8) -0.0113(7) 0.0133(7) -0.0194(8)
O61 0.153(5) 0.250(10) 0.086(3) -0.016(5) 0.026(3) 0.063(7)
C62 0.067(3) 0.127(5) 0.081(3) -0.047(3) 0.002(2) -0.032(3)

loop_
_atom_type_symbol
_atom_type_scat_dispersion_real
_atom_type_scat_dispersion_imag
_atom_type_scat_Cromer_Mann_a1
_atom_type_scat_Cromer_Mann_b1
_atom_type_scat_Cromer_Mann_a2
_atom_type_scat_Cromer_Mann_b2
_atom_type_scat_Cromer_Mann_a3
_atom_type_scat_Cromer_Mann_b3
_atom_type_scat_Cromer_Mann_a4
_atom_type_scat_Cromer_Mann_b4
_atom_type_scat_Cromer_Mann_c
_atom_type_scat_source
C 0.0181 0.0091 2.3100 20.8439 1.0200 10.2075 1.5886 0.5687 0.8650 51.6512 0.2156 'International Tables Vol C 4.2.6.8 and 6.1.1.4'
H 0.0000 0.0000 0.4930 10.5109 0.3229 26.1257 0.1402 3.1424 0.0408 57.7998 0.0030 'International Tables Vol C 4.2.6.8 and 6.1.1.4'
N 0.0311 0.0180 12.2126 0.0057 3.1322 9.8933 2.0125 28.9975 1.1663 0.5826 -11.5290 'International Tables Vol C 4.2.6.8 and 6.1.1.4'
O 0.0492 0.0322 3.0485 13.2771 2.2868 5.7011 1.5463 0.3239 0.8670 32.9089 0.2508 'International Tables Vol C 4.2.6.8 and 6.1.1.4'

loop_
_geom_angle_atom_site_label_1
_geom_angle_site_symmetry_1
_geom_angle_atom_site_label_2
_geom_angle_site_symmetry_2
_geom_angle_atom_site_label_3
_geom_angle_site_symmetry_3
_geom_angle
_geom_angle_publ_flag
C2 . O1 . C5 . 113.43(12) yes
O1 . C2 . C3 . 109.24(18) yes
O1 . C2 . H21 . 109.7 no
C3 . C2 . H21 . 110.5 no
O1 . C2 . H22 . 110.1 no
C3 . C2 . H22 . 108.0 no
H21 . C2 . H22 . 109.3 no
C2 . C3 . C4 . 110.4(3) yes
C2 . C3 . H32 . 111.7 no
C4 . C3 . H32 . 106.5 no
C2 . C3 . H31 . 107.8 no
C4 . C3 . H31 . 107.2 no
H32 . C3 . H31 . 113.1 no
C3 . C4 . H43 . 111.8 no
C3 . C4 . H42 . 112.0 no
H43 . C4 . H42 . 110.9 no
C3 . C4 . H41 . 107.7 no
H43 . C4 . H41 . 106.9 no
H42 . C4 . H41 . 107.3 no
O1 . C5 . C6 . 119.87(12) yes
O1 . C5 . C54 . 118.87(13) yes
C6 . C5 . C54 . 121.23(13) yes
C5 . C6 . C7 . 121.84(13) yes
C5 . C6 . C57 . 118.54(13) yes
C7 . C6 . C57 . 119.52(14) yes
C6 . C7 . C8 . 110.08(12) yes
C6 . C7 . H71 . 109.1 no
C8 . C7 . H71 . 108.5 no
C6 . C7 . H72 . 109.9 no
C8 . C7 . H72 . 110.0 no
H71 . C7 . H72 . 109.2 no
C7 . C8 . C9 . 120.12(14) yes
C7 . C8 . C60 . 121.61(14) yes
C9 . C8 . C60 . 117.90(15) yes
C8 . C9 . O10 . 118.90(14) yes
C8 . C9 . C14 . 122.08(15) yes
O10 . C9 . C14 . 118.87(13) yes
C9 . O10 . C11 . 112.71(12) yes
O10 . C11 . C12 . 112.72(14) yes
O10 . C11 . H112 . 111.3 no
C12 . C11 . H112 . 106.8 no
O10 . C11 . H111 . 108.6 no
C12 . C11 . H111 . 108.5 no
H112 . C11 . H111 . 108.7 no
C11 . C12 . C13 . 111.16(16) yes
C11 . C12 . H122 . 107.6 no
C13 . C12 . H122 . 109.2 no
C11 . C12 . H121 . 106.2 no
C13 . C12 . H121 . 114.7 no
H122 . C12 . H121 . 107.7 no
C12 . C13 . H131 . 110.4 no
C12 . C13 . H132 . 111.5 no
H131 . C13 . H132 . 111.1 no
C12 . C13 . H133 . 109.4 no
H131 . C13 . H133 . 107.4 no
H132 . C13 . H133 . 106.9 no
C9 . C14 . C15 . 120.25(14) yes
C9 . C14 . C58 . 117.68(15) yes
C15 . C14 . C58 . 121.60(15) yes
C14 . C15 . C16 . 109.31(12) yes
C14 . C15 . H152 . 109.0 no
C16 . C15 . H152 . 107.7 no
C14 . C15 . H151 . 110.7 no
C16 . C15 . H151 . 109.9 no
H152 . C15 . H151 . 110.2 no
C15 . C16 . C17 . 122.85(13) yes
C15 . C16 . C25 . 118.63(14) yes
C17 . C16 . C25 . 118.42(14) yes
C16 . C17 . O18 . 118.80(13) yes
C16 . C17 . C22 . 121.17(13) yes
O18 . C17 . C22 . 120.01(13) yes
C17 . O18 . C19 . 112.59(11) yes
O18 . C19 . C20 . 108.12(13) yes
O18 . C19 . H191 . 109.3 no
C20 . C19 . H191 . 107.9 no
O18 . C19 . H192 . 111.2 no
C20 . C19 . H192 . 110.1 no
H191 . C19 . H192 . 110.2 no
C19 . C20 . C21 . 112.71(17) yes
C19 . C20 . H202 . 110.4 no
C21 . C20 . H202 . 111.1 no
C19 . C20 . H201 . 106.8 no
C21 . C20 . H201 . 107.8 no
H202 . C20 . H201 . 107.7 no
C20 . C21 . H211 . 109.5 no
C20 . C21 . H213 . 111.2 no
H211 . C21 . H213 . 109.1 no
C20 . C21 . H212 . 107.0 no
H211 . C21 . H212 . 108.7 no
H213 . C21 . H212 . 111.3 no
C17 . C22 . C23 . 118.37(14) yes
C17 . C22 . C26 . 121.96(13) yes
C23 . C22 . C26 . 119.60(14) yes
C22 . C23 . C24 . 121.21(15) yes
C22 . C23 . H231 . 119.2 no
C24 . C23 . H231 . 119.5 no
C23 . C24 . C25 . 119.91(14) yes
C23 . C24 . H241 . 121.1 no
C25 . C24 . H241 . 119.0 no
C16 . C25 . C24 . 120.84(15) yes
C16 . C25 . H251 . 118.5 no
C24 . C25 . H251 . 120.6 no
C22 . C26 . C27 . 110.29(12) yes
C22 . C26 . H261 . 109.2 no
C27 . C26 . H261 . 110.7 no
C22 . C26 . H262 . 107.8 no
C27 . C26 . H262 . 111.1 no
H261 . C26 . H262 . 107.6 no
C26 . C27 . C28 . 119.44(14) yes
C26 . C27 . C40 . 122.04(14) yes
C28 . C27 . C40 . 118.01(14) yes
C27 . C28 . O29 . 117.19(13) yes
C27 . C28 . C33 . 123.34(13) yes
O29 . C28 . C33 . 119.31(13) yes
C28 . O29 . C30 . 111.97(12) yes
O29 . C30 . C31 . 108.77(15) yes
O29 . C30 . H301 . 109.7 no
C31 . C30 . H301 . 111.4 no
O29 . C30 . H302 . 110.4 no
C31 . C30 . H302 . 107.5 no
H301 . C30 . H302 . 109.1 no
C30 . C31 . C32 . 111.02(18) yes
C30 . C31 . H312 . 109.1 no
C32 . C31 . H312 . 108.5 no
C30 . C31 . H311 . 108.5 no
C32 . C31 . H311 . 109.3 no
H312 . C31 . H311 . 110.5 no
C31 . C32 . H321 . 108.7 no
C31 . C32 . H323 . 108.3 no
H321 . C32 . H323 . 112.1 no
C31 . C32 . H322 . 104.9 no
H321 . C32 . H322 . 111.8 no
H323 . C32 . H322 . 110.7 no
C28 . C33 . C34 . 118.02(13) yes
C28 . C33 . C53 . 117.11(13) yes
C34 . C33 . C53 . 124.07(13) yes
C33 . C34 . C35 . 127.55(13) yes
C33 . C34 . C39 . 118.76(13) yes
C35 . C34 . C39 . 113.68(13) yes
C34 . C35 . N36 . 121.41(15) yes
C34 . C35 . C47 . 123.28(14) yes
N36 . C35 . C47 . 115.08(14) yes
C35 . N36 . C37 . 118.51(14) yes
N36 . C37 . N38 . 124.79(14) yes
N36 . C37 . C41 . 117.11(16) yes
N38 . C37 . C41 . 118.07(16) yes
C37 . N38 . C39 . 117.03(14) yes
C34 . C39 . N38 . 122.14(14) yes
C34 . C39 . C40 . 120.04(14) yes
N38 . C39 . C40 . 117.70(14) yes
C39 . C40 . C27 . 121.32(14) yes
C39 . C40 . H401 . 120.2 no
C27 . C40 . H401 . 118.5 no
C37 . C41 . C42 . 119.24(19) yes
C37 . C41 . C46 . 121.74(19) yes
C42 . C41 . C46 . 119.01(19) yes
C41 . C42 . C43 . 119.8(3) yes
C41 . C42 . H421 . 119.1 no
C43 . C42 . H421 . 121.1 no
C42 . C43 . C44 . 120.8(3) yes
C42 . C43 . H431 . 118.4 no
C44 . C43 . H431 . 120.7 no
C43 . C44 . C45 . 119.7(2) yes
C43 . C44 . H441 . 119.5 no
C45 . C44 . H441 . 120.9 no
C44 . C45 . C46 . 120.5(3) yes
C44 . C45 . H451 . 120.1 no
C46 . C45 . H451 . 119.4 no
C45 . C46 . C41 . 120.2(3) yes
C45 . C46 . H461 . 121.0 no
C41 . C46 . H461 . 118.8 no
C35 . C47 . C48 . 120.14(15) yes
C35 . C47 . C52 . 121.04(18) yes
C48 . C47 . C52 . 118.64(18) yes
C47 . C48 . C49 . 120.33(19) yes
C47 . C48 . H481 . 120.0 no
C49 . C48 . H481 . 119.7 no
C48 . C49 . C50 . 120.1(3) yes
C48 . C49 . H491 . 121.5 no
C50 . C49 . H491 . 118.3 no
C49 . C50 . C51 . 119.9(2) yes
C49 . C50 . H501 . 119.7 no
C51 . C50 . H501 . 120.4 no
C50 . C51 . C52 . 120.7(2) yes
C50 . C51 . H511 . 119.6 no
C52 . C51 . H511 . 119.7 no
C47 . C52 . C51 . 120.3(2) yes
C47 . C52 . H521 . 118.9 no
C51 . C52 . H521 . 120.8 no
C33 . C53 . C54 . 109.60(12) yes
C33 . C53 . H532 . 111.2 no
C54 . C53 . H532 . 108.1 no
C33 . C53 . H531 . 109.5 no
C54 . C53 . H531 . 110.2 no
H532 . C53 . H531 . 108.3 no
C53 . C54 . C5 . 122.21(13) yes
C53 . C54 . C55 . 119.36(12) yes
C5 . C54 . C55 . 118.41(13) yes
C54 . C55 . C56 . 120.92(14) yes
C54 . C55 . H551 . 118.3 no
C56 . C55 . H551 . 120.8 no
C55 . C56 . C57 . 119.74(15) yes
C55 . C56 . H561 . 120.9 no
C57 . C56 . H561 . 119.4 no
C6 . C57 . C56 . 121.01(15) yes
C6 . C57 . H571 . 119.4 no
C56 . C57 . H571 . 119.6 no
C14 . C58 . C59 . 121.07(17) yes
C14 . C58 . H581 . 119.8 no
C59 . C58 . H581 . 119.1 no
C58 . C59 . C60 . 119.88(16) yes
C58 . C59 . H591 . 120.3 no
C60 . C59 . H591 . 119.8 no
C8 . C60 . C59 . 120.99(16) yes
C8 . C60 . H601 . 118.1 no
C59 . C60 . H601 . 120.9 no
O61 2_676 O61 . H613 2_676 31.5 no
O61 2_676 O61 . C62 . 158.4(9) yes
H613 2_676 O61 . C62 . 167.6 no
O61 2_676 O61 . H613 . 29.2 no
H613 2_676 O61 . H613 . 60.7 no
C62 . O61 . H613 . 129.8 no
O61 . C62 . H622 . 110.9 no
O61 . C62 . H621 . 109.6 no
H622 . C62 . H621 . 108.5 no
O61 . C62 . H623 . 108.9 no
H622 . C62 . H623 . 109.7 no
H621 . C62 . H623 . 109.3 no
O61 . H613 . O61 2_676 119.3 no

loop_
_geom_bond_atom_site_label_1
_geom_bond_site_symmetry_1
_geom_bond_atom_site_label_2
_geom_bond_site_symmetry_2
_geom_bond_distance
_geom_bond_publ_flag
O1 . C2 . 1.433(2) yes
O1 . C5 . 1.3865(18) yes
C2 . C3 . 1.486(3) yes
C2 . H21 . 1.005 no
C2 . H22 . 0.986 no
C3 . C4 . 1.523(4) yes
C3 . H32 . 1.029 no
C3 . H31 . 1.027 no
C4 . H43 . 0.996 no
C4 . H42 . 0.989 no
C4 . H41 . 1.000 no
C5 . C6 . 1.387(2) yes
C5 . C54 . 1.4026(19) yes
C6 . C7 . 1.5293(19) yes
C6 . C57 . 1.387(2) yes
C7 . C8 . 1.508(2) yes
C7 . H71 . 0.959 no
C7 . H72 . 0.984 no
C8 . C9 . 1.397(2) yes
C8 . C60 . 1.392(2) yes
C9 . O10 . 1.3802(18) yes
C9 . C14 . 1.397(2) yes
O10 . C11 . 1.442(2) yes
C11 . C12 . 1.496(3) yes
C11 . H112 . 1.054 no
C11 . H111 . 1.009 no
C12 . C13 . 1.534(3) yes
C12 . H122 . 1.040 no
C12 . H121 . 1.019 no
C13 . H131 . 0.960 no
C13 . H132 . 0.960 no
C13 . H133 . 0.950 no
C14 . C15 . 1.518(2) yes
C14 . C58 . 1.398(2) yes
C15 . C16 . 1.517(2) yes
C15 . H152 . 0.986 no
C15 . H151 . 0.997 no
C16 . C17 . 1.401(2) yes
C16 . C25 . 1.395(2) yes
C17 . O18 . 1.3854(16) yes
C17 . C22 . 1.396(2) yes
O18 . C19 . 1.4470(18) yes
C19 . C20 . 1.502(2) yes
C19 . H191 . 0.993 no
C19 . H192 . 1.026 no
C20 . C21 . 1.491(3) yes
C20 . H202 . 0.993 no
C20 . H201 . 1.018 no
C21 . H211 . 1.010 no
C21 . H213 . 0.983 no
C21 . H212 . 1.007 no
C22 . C23 . 1.391(2) yes
C22 . C26 . 1.525(2) yes
C23 . C24 . 1.380(2) yes
C23 . H231 . 0.957 no
C24 . C25 . 1.380(2) yes
C24 . H241 . 0.951 no
C25 . H251 . 0.955 no
C26 . C27 . 1.507(2) yes
C26 . H261 . 0.966 no
C26 . H262 . 0.992 no
C27 . C28 . 1.421(2) yes
C27 . C40 . 1.368(2) yes
C28 . O29 . 1.3768(17) yes
C28 . C33 . 1.375(2) yes
O29 . C30 . 1.433(2) yes
C30 . C31 . 1.495(2) yes
C30 . H301 . 0.993 no
C30 . H302 . 0.979 no
C31 . C32 . 1.513(3) yes
C31 . H312 . 1.015 no
C31 . H311 . 1.006 no
C32 . H321 . 0.960 no
C32 . H323 . 0.995 no
C32 . H322 . 0.991 no
C33 . C34 . 1.4284(19) yes
C33 . C53 . 1.524(2) yes
C34 . C35 . 1.436(2) yes
C34 . C39 . 1.425(2) yes
C35 . N36 . 1.325(2) yes
C35 . C47 . 1.482(2) yes
N36 . C37 . 1.356(2) yes
C37 . N38 . 1.313(2) yes
C37 . C41 . 1.488(2) yes
N38 . C39 . 1.3677(19) yes
C39 . C40 . 1.405(2) yes
C40 . H401 . 0.949 no
C41 . C42 . 1.400(3) yes
C41 . C46 . 1.386(3) yes
C42 . C43 . 1.392(3) yes
C42 . H421 . 0.954 no
C43 . C44 . 1.372(5) yes
C43 . H431 . 0.936 no
C44 . C45 . 1.378(5) yes
C44 . H441 . 0.962 no
C45 . C46 . 1.394(3) yes
C45 . H451 . 0.950 no
C46 . H461 . 0.941 no
C47 . C48 . 1.391(3) yes
C47 . C52 . 1.387(3) yes
C48 . C49 . 1.382(3) yes
C48 . H481 . 0.937 no
C49 . C50 . 1.375(4) yes
C49 . H491 . 0.957 no
C50 . C51 . 1.366(4) yes
C50 . H501 . 0.931 no
C51 . C52 . 1.378(4) yes
C51 . H511 . 0.936 no
C52 . H521 . 0.926 no
C53 . C54 . 1.517(2) yes
C53 . H532 . 0.992 no
C53 . H531 . 0.966 no
C54 . C55 . 1.388(2) yes
C55 . C56 . 1.377(2) yes
C55 . H551 . 0.940 no
C56 . C57 . 1.386(2) yes
C56 . H561 . 0.962 no
C57 . H571 . 0.931 no
C58 . C59 . 1.381(3) yes
C58 . H581 . 0.950 no
C59 . C60 . 1.387(3) yes
C59 . H591 . 0.954 no
C60 . H601 . 0.959 no
O61 . O61 2_676 1.436(15) yes
O61 . H613 2_676 0.804 no
O61 . C62 . 1.379(10) yes
O61 . H613 . 0.860 no
C62 . H622 . 0.876 no
C62 . H621 . 0.959 no
C62 . H623 . 0.894 no

loop_
_geom_hbond_atom_site_label_D
_geom_hbond_site_symmetry_D
_geom_hbond_atom_site_label_H
_geom_hbond_site_symmetry_H
_geom_hbond_atom_site_label_A
_geom_hbond_site_symmetry_A
_geom_hbond_angle_DHA
_geom_hbond_distance_DH
_geom_hbond_distance_HA
_geom_hbond_distance_DA
_geom_hbond_publ_flag
C53 . H532 . C47 . 130 0.99 2.41 3.144(3) yes
O61 2_676 H613 . C62 . 150 0.80 2.04 2.765(3) yes
O61 . H613 . C62 2_676 126 0.86 2.17 2.765(3) yes
